data_7026023
loop_
_publ_author_name
'Fern\'andez-Z\'umel, Mariano A'
'Lastra-Barreira, Beatriz'
'Scheele, Marcus'
'D\'iez, Josefina'
'Crochet, Pascale'
'Gimeno, Jos\'e'

_publ_section_title
;
 Chiral phosphonite, phosphite and phosphoramidite
 eta6-arene-ruthenium(II) complexes: application to the kinetic resolution
 of allylic alcohols.
;
_journal_issue 33
_journal_name_full 'Dalton transactions (Cambridge, England : 2003)'
_journal_page_first 7780
_journal_page_last 7785
_journal_paper_doi 10.1039/c0dt00140f
_journal_volume 39
_journal_year 2010
_chemical_compound_source synthesis
_chemical_formula_moiety 'C32 H23 Cl2 O2 P Ru, 0.25(C H2 Cl2)'
_chemical_formula_sum 'C32.25 H23.5 Cl2.5 O2 P Ru'
_chemical_formula_weight 663.68
_chemical_name_systematic
;
?
;
_space_group_IT_number 2
_symmetry_cell_setting triclinic
_symmetry_Int_Tables_number 2
_symmetry_space_group_name_Hall '-P 1'
_symmetry_space_group_name_H-M 'P -1'
_atom_sites_solution_hydrogens geom
_atom_sites_solution_primary direct
_atom_sites_solution_secondary difmap
_audit_creation_method SHELXL-97
_cell_angle_alpha 80.385(1)
_cell_angle_beta 89.625(2)
_cell_angle_gamma 84.368(1)
_cell_formula_units_Z 4
_cell_length_a 11.5207(2)
_cell_length_b 14.5067(3)
_cell_length_c 16.9585(3)
_cell_measurement_reflns_used 8241
_cell_measurement_temperature 150(2)
_cell_measurement_theta_max 70.0
_cell_measurement_theta_min 2.0
_cell_volume 2780.79(9)
_computing_cell_refinement 'HKL Scalepack (Otwinowki & Minor 1997)'
_computing_data_collection 'Collect (Bruker AXS BV, 1997-2004)'
_computing_data_reduction 'HKL Denzo and scalepack (Otwinowski & Minor 1997)'
_computing_molecular_graphics 'PLATON (Spek, 2007)'
_computing_publication_material 'WinGX publication routines (Farrugia, 1999)'
_computing_structure_refinement 'SHELXL-97 (Sheldrick, 1997)'
_computing_structure_solution 'DIRDIF-99 (Beurskens, 1999)'
_diffrn_ambient_temperature 150(2)
_diffrn_detector_area_resol_mean 9
_diffrn_measured_fraction_theta_full 0.970
_diffrn_measured_fraction_theta_max 0.970
_diffrn_measurement_device '95mm CCD camera on \k-goniostat'
_diffrn_measurement_device_type KappaCCD
_diffrn_measurement_method CCD
_diffrn_radiation_monochromator 'horizonally mounted graphite crystal'
_diffrn_radiation_source 'fine-focus sealed tube'
_diffrn_radiation_type CuK\a
_diffrn_radiation_wavelength 1.5418
_diffrn_reflns_av_R_equivalents 0.0464
_diffrn_reflns_av_sigmaI/netI 0.0421
_diffrn_reflns_limit_h_max 13
_diffrn_reflns_limit_h_min -13
_diffrn_reflns_limit_k_max 17
_diffrn_reflns_limit_k_min -17
_diffrn_reflns_limit_l_max 20
_diffrn_reflns_limit_l_min 0
_diffrn_reflns_number 39888
_diffrn_reflns_theta_full 70.14
_diffrn_reflns_theta_max 70.14
_diffrn_reflns_theta_min 2.64
_diffrn_standards_number 0
_exptl_absorpt_coefficient_mu 7.552
_exptl_absorpt_correction_T_max 1.104
_exptl_absorpt_correction_T_min 0.886
_exptl_absorpt_correction_type multi-scan
_exptl_absorpt_process_details
;
R.H. Blessing, Acta Cryst. (1995), A51, 33-38
;
_exptl_crystal_colour Yellow
_exptl_crystal_density_diffrn 1.585
_exptl_crystal_density_method 'not measured'
_exptl_crystal_description Prism
_exptl_crystal_F_000 1338
_exptl_crystal_size_max 0.15
_exptl_crystal_size_mid 0.15
_exptl_crystal_size_min 0.12
_refine_diff_density_max 1.071
_refine_diff_density_min -1.161
_refine_diff_density_rms 0.157
_refine_ls_extinction_method none
_refine_ls_goodness_of_fit_ref 1.106
_refine_ls_hydrogen_treatment constr
_refine_ls_matrix_type full
_refine_ls_number_parameters 703
_refine_ls_number_reflns 10255
_refine_ls_number_restraints 1
_refine_ls_restrained_S_all 1.106
_refine_ls_R_factor_all 0.0586
_refine_ls_R_factor_gt 0.0459
_refine_ls_shift/su_max 0.001
_refine_ls_shift/su_mean 0.000
_refine_ls_structure_factor_coef Fsqd
_refine_ls_weighting_details 'calc w=1/[\s^2^(Fo^2^)+(0.1004P)^2^+4.9948P] where P=(Fo^2^+2Fc^2^)/3'
_refine_ls_weighting_scheme calc
_refine_ls_wR_factor_gt 0.1363
_refine_ls_wR_factor_ref 0.1646
_reflns_number_gt 8729
_reflns_number_total 10255
_reflns_threshold_expression >2sigma(I)
_cod_data_source_file c0dt00140f.txt
_cod_data_source_block 1a
_cod_depositor_comments
;
The following automatic conversions were performed:

'_symmetry_cell_setting' value 'Triclinic' changed to 'triclinic'
according to /home/saulius/struct/CIF-dictionaries/cif_core.dic
dictionary named 'cif_core.dic' version 2.4.2 from
2011-04-26.

'_exptl_absorpt_correction_type' value 'Multi-scan'
changed to 'multi-scan' according to
/home/saulius/struct/CIF-dictionaries/cif_core.dic dictionary named
'cif_core.dic' version 2.4.2 from 2011-04-26.

Automatic conversion script
Id: cif_fix_values 1891 2012-01-12 08:04:46Z andrius 
;
_cod_original_formula_sum 'C32.25 H23.50 Cl2.50 O2 P Ru'
_cod_database_code 7026023

loop_
_symmetry_equiv_pos_as_xyz
'x, y, z'
'-x, -y, -z'

loop_
_atom_site_label
_atom_site_type_symbol
_atom_site_fract_x
_atom_site_fract_y
_atom_site_fract_z
_atom_site_U_iso_or_equiv
_atom_site_adp_type
_atom_site_occupancy
_atom_site_symmetry_multiplicity
_atom_site_calc_flag
_atom_site_refinement_flags
C1 C 0.2444(4) 0.6786(3) 0.4920(2) 0.0245(9) Uani 1 1 d .
C2 C 0.3525(4) 0.6328(3) 0.5128(2) 0.0237(8) Uani 1 1 d .
C3 C 0.3718(4) 0.5442(3) 0.5617(3) 0.0274(9) Uani 1 1 d .
H3 H 0.4486 0.5145 0.5725 0.033 Uiso 1 1 calc R
C4 C 0.2772(4) 0.5020(3) 0.5931(3) 0.0295(10) Uani 1 1 d .
H4 H 0.2882 0.4414 0.6250 0.035 Uiso 1 1 calc R
C5 C 0.1626(4) 0.5474(3) 0.5788(3) 0.0262(9) Uani 1 1 d .
C6 C 0.0643(4) 0.5058(3) 0.6135(3) 0.0320(10) Uani 1 1 d .
H6 H 0.0751 0.4452 0.6455 0.038 Uiso 1 1 calc R
C7 C -0.0456(4) 0.5505(4) 0.6024(3) 0.0353(11) Uani 1 1 d .
H7 H -0.1103 0.5212 0.6264 0.042 Uiso 1 1 calc R
C8 C -0.0628(4) 0.6401(3) 0.5551(3) 0.0317(10) Uani 1 1 d .
H8 H -0.1391 0.6719 0.5482 0.038 Uiso 1 1 calc R
C9 C 0.0298(4) 0.6820(3) 0.5190(3) 0.0287(9) Uani 1 1 d .
H9 H 0.0165 0.7425 0.4871 0.034 Uiso 1 1 calc R
C10 C 0.1453(4) 0.6370(3) 0.5283(2) 0.0260(9) Uani 1 1 d .
C11 C 0.2340(4) 0.7694(3) 0.4347(2) 0.0240(9) Uani 1 1 d .
C12 C 0.2952(4) 0.8428(3) 0.4473(2) 0.0248(9) Uani 1 1 d .
C13 C 0.2851(4) 0.9309(3) 0.3973(3) 0.0304(10) Uani 1 1 d .
H13 H 0.3270 0.9801 0.4094 0.036 Uiso 1 1 calc R
C14 C 0.2142(4) 0.9452(3) 0.3309(3) 0.0311(10) Uani 1 1 d .
H14 H 0.2062 1.0048 0.2973 0.037 Uiso 1 1 calc R
C15 C 0.1527(4) 0.8715(3) 0.3119(3) 0.0265(9) Uani 1 1 d .
C16 C 0.0837(4) 0.8852(3) 0.2419(3) 0.0280(9) Uani 1 1 d .
H16 H 0.0763 0.9450 0.2085 0.034 Uiso 1 1 calc R
C17 C 0.0274(4) 0.8141(4) 0.2213(3) 0.0335(11) Uani 1 1 d .
H17 H -0.0201 0.8247 0.1745 0.040 Uiso 1 1 calc R
C18 C 0.0404(4) 0.7247(4) 0.2700(3) 0.0317(10) Uani 1 1 d .
H18 H 0.0032 0.6745 0.2550 0.038 Uiso 1 1 calc R
C19 C 0.1068(4) 0.7096(3) 0.3396(3) 0.0290(10) Uani 1 1 d .
H19 H 0.1149 0.6490 0.3717 0.035 Uiso 1 1 calc R
C20 C 0.1623(4) 0.7825(3) 0.3634(2) 0.0236(8) Uani 1 1 d .
C21 C 0.5881(4) 0.8072(3) 0.4577(3) 0.0294(9) Uani 1 1 d .
C22 C 0.5866(5) 0.9027(4) 0.4288(4) 0.0471(13) Uani 1 1 d .
H22 H 0.5273 0.9459 0.4449 0.057 Uiso 1 1 calc R
C23 C 0.6727(6) 0.9345(4) 0.3762(4) 0.0599(18) Uani 1 1 d .
H23 H 0.6724 0.9998 0.3568 0.072 Uiso 1 1 calc R
C24 C 0.7584(6) 0.8726(5) 0.3517(4) 0.0579(17) Uani 1 1 d .
H24 H 0.8156 0.8951 0.3147 0.069 Uiso 1 1 calc R
C25 C 0.7609(5) 0.7780(4) 0.3811(3) 0.0442(13) Uani 1 1 d .
H25 H 0.8208 0.7353 0.3652 0.053 Uiso 1 1 calc R
C26 C 0.6768(4) 0.7452(4) 0.4334(3) 0.0318(10) Uani 1 1 d .
H26 H 0.6789 0.6798 0.4533 0.038 Uiso 1 1 calc R
C27 C 0.3607(5) 0.7912(4) 0.6991(3) 0.0451(13) Uani 1 1 d .
H27 H 0.3058 0.8371 0.6698 0.054 Uiso 1 1 calc R
C28 C 0.4508(5) 0.8192(4) 0.7416(3) 0.0486(15) Uani 1 1 d .
H28 H 0.4595 0.8841 0.7385 0.058 Uiso 1 1 calc R
C29 C 0.5299(5) 0.7509(4) 0.7894(3) 0.0477(14) Uani 1 1 d .
H29 H 0.5876 0.7709 0.8209 0.057 Uiso 1 1 calc R
C30 C 0.5235(5) 0.6570(4) 0.7906(3) 0.0413(12) Uani 1 1 d .
H30 H 0.5768 0.6119 0.8224 0.050 Uiso 1 1 calc R
C31 C 0.4362(5) 0.6269(4) 0.7437(3) 0.0406(12) Uani 1 1 d .
H31 H 0.4353 0.5620 0.7417 0.049 Uiso 1 1 calc R
C32 C 0.3505(4) 0.6932(4) 0.6998(3) 0.0400(12) Uani 1 1 d .
H32 H 0.2889 0.6732 0.6720 0.048 Uiso 1 1 calc R
C33 C 0.7658(4) 0.2566(3) -0.0780(2) 0.0248(9) Uani 1 1 d .
C34 C 0.8245(4) 0.3339(3) -0.0735(2) 0.0253(9) Uani 1 1 d .
C35 C 0.8067(4) 0.4185(3) -0.1283(3) 0.0301(10) Uani 1 1 d .
H35 H 0.8456 0.4713 -0.1211 0.036 Uiso 1 1 calc R
C36 C 0.7329(4) 0.4238(4) -0.1919(3) 0.0358(11) Uani 1 1 d .
H36 H 0.7191 0.4812 -0.2283 0.043 Uiso 1 1 calc R
C37 C 0.6771(4) 0.3452(3) -0.2043(3) 0.0297(10) Uani 1 1 d .
C38 C 0.6054(4) 0.3495(4) -0.2722(3) 0.0343(11) Uani 1 1 d .
H38 H 0.5920 0.4066 -0.3091 0.041 Uiso 1 1 calc R
C39 C 0.5546(4) 0.2710(4) -0.2851(3) 0.0378(12) Uani 1 1 d .
H39 H 0.5056 0.2745 -0.3305 0.045 Uiso 1 1 calc R
C40 C 0.5749(4) 0.1859(4) -0.2316(3) 0.0342(11) Uani 1 1 d .
H40 H 0.5410 0.1319 -0.2417 0.041 Uiso 1 1 calc R
C41 C 0.6433(4) 0.1806(3) -0.1648(3) 0.0281(9) Uani 1 1 d .
H41 H 0.6565 0.1226 -0.1292 0.034 Uiso 1 1 calc R
C42 C 0.6945(4) 0.2599(3) -0.1483(2) 0.0269(9) Uani 1 1 d .
C43 C 0.7772(4) 0.1730(3) -0.0135(2) 0.0242(9) Uani 1 1 d .
C44 C 0.8859(4) 0.1306(3) 0.0117(2) 0.0219(8) Uani 1 1 d .
C45 C 0.9048(4) 0.0491(3) 0.0692(3) 0.0262(9) Uani 1 1 d .
H45 H 0.9817 0.0219 0.0833 0.031 Uiso 1 1 calc R
C46 C 0.8106(4) 0.0096(3) 0.1045(3) 0.0285(9) Uani 1 1 d .
H46 H 0.8221 -0.0463 0.1429 0.034 Uiso 1 1 calc R
C47 C 0.6952(4) 0.0514(3) 0.0842(3) 0.0276(9) Uani 1 1 d .
C48 C 0.5963(4) 0.0129(3) 0.1228(3) 0.0322(10) Uani 1 1 d .
H48 H 0.6071 -0.0432 0.1610 0.039 Uiso 1 1 calc R
C49 C 0.4867(4) 0.0554(3) 0.1056(3) 0.0318(10) Uani 1 1 d .
H49 H 0.4215 0.0281 0.1309 0.038 Uiso 1 1 calc R
C50 C 0.4700(4) 0.1394(3) 0.0505(3) 0.0298(10) Uani 1 1 d .
H50 H 0.3934 0.1697 0.0404 0.036 Uiso 1 1 calc R
C51 C 0.5612(4) 0.1782(3) 0.0115(3) 0.0284(9) Uani 1 1 d .
H51 H 0.5475 0.2349 -0.0258 0.034 Uiso 1 1 calc R
C52 C 0.6780(4) 0.1348(3) 0.0260(2) 0.0236(8) Uani 1 1 d .
C53 C 1.1197(4) 0.2997(3) -0.0654(3) 0.0263(9) Uani 1 1 d .
C54 C 1.1156(4) 0.3913(4) -0.1054(3) 0.0355(11) Uani 1 1 d .
H54 H 1.0564 0.4372 -0.0937 0.043 Uiso 1 1 calc R
C55 C 1.1997(5) 0.4157(4) -0.1635(3) 0.0414(12) Uani 1 1 d .
H55 H 1.1960 0.4781 -0.1922 0.050 Uiso 1 1 calc R
C56 C 1.2876(5) 0.3497(4) -0.1790(3) 0.0423(12) Uani 1 1 d .
H56 H 1.3446 0.3666 -0.2181 0.051 Uiso 1 1 calc R
C57 C 1.2927(4) 0.2584(4) -0.1373(3) 0.0370(11) Uani 1 1 d .
H57 H 1.3535 0.2130 -0.1477 0.044 Uiso 1 1 calc R
C58 C 1.2094(4) 0.2332(3) -0.0805(3) 0.0289(9) Uani 1 1 d .
H58 H 1.2134 0.1708 -0.0519 0.035 Uiso 1 1 calc R
C59 C 0.9015(4) 0.3334(4) 0.1719(3) 0.0362(11) Uani 1 1 d .
H59 H 0.8514 0.3797 0.1387 0.043 Uiso 1 1 calc R
C60 C 0.9961(5) 0.3597(4) 0.2124(3) 0.0381(11) Uani 1 1 d .
H60 H 1.0125 0.4235 0.2037 0.046 Uiso 1 1 calc R
C61 C 1.0676(5) 0.2916(4) 0.2664(3) 0.0366(11) Uani 1 1 d .
H61 H 1.1284 0.3105 0.2958 0.044 Uiso 1 1 calc R
C62 C 1.0480(4) 0.1984(4) 0.2754(2) 0.0340(11) Uani 1 1 d .
H62 H 1.0948 0.1532 0.3119 0.041 Uiso 1 1 calc R
C63 C 0.9581(4) 0.1690(4) 0.2306(3) 0.0356(11) Uani 1 1 d .
H63 H 0.9498 0.1040 0.2340 0.043 Uiso 1 1 calc R
C64 C 0.8814(4) 0.2358(4) 0.1812(3) 0.0387(12) Uani 1 1 d .
H64 H 0.8177 0.2167 0.1547 0.046 Uiso 1 1 calc R
C65 C 0.9551(12) -0.0440(9) 0.4855(10) 0.090(6) Uani 0.50 1 d PD
H65A H 0.9798 -0.0901 0.4502 0.108 Uiso 0.50 1 calc PR
H65B H 0.8813 -0.0623 0.5109 0.108 Uiso 0.50 1 calc PR
Cl1 Cl 0.68104(13) 0.82739(9) 0.63006(8) 0.0478(3) Uani 1 1 d .
Cl2 Cl 0.65515(9) 0.60143(8) 0.62436(6) 0.0308(2) Uani 1 1 d .
Cl3 Cl 1.22045(11) 0.34239(8) 0.09911(7) 0.0359(3) Uani 1 1 d .
Cl4 Cl 1.18424(9) 0.11364(7) 0.12396(6) 0.0292(2) Uani 1 1 d .
Cl5 Cl 0.9291(2) 0.05475(19) 0.43197(13) 0.0928(7) Uani 1 1 d D
O1 O 0.4512(3) 0.6762(2) 0.48399(17) 0.0235(6) Uani 1 1 d .
O2 O 0.3666(3) 0.8335(2) 0.51498(17) 0.0261(6) Uani 1 1 d .
O3 O 0.8983(3) 0.3350(2) -0.00757(17) 0.0253(6) Uani 1 1 d .
O4 O 0.9842(2) 0.1708(2) -0.02137(17) 0.0226(6) Uani 1 1 d .
P1 P 0.48343(9) 0.76137(8) 0.52859(6) 0.0233(2) Uani 1 1 d .
P2 P 1.01599(9) 0.26447(7) 0.01126(6) 0.0219(2) Uani 1 1 d .
Ru1 Ru 0.52764(3) 0.72796(2) 0.66093(2) 0.02820(13) Uani 1 1 d .
Ru2 Ru 1.06183(3) 0.25177(2) 0.142588(18) 0.02467(13) Uani 1 1 d .

loop_
_atom_site_aniso_label
_atom_site_aniso_U_11
_atom_site_aniso_U_22
_atom_site_aniso_U_33
_atom_site_aniso_U_23
_atom_site_aniso_U_13
_atom_site_aniso_U_12
C1 0.030(2) 0.027(2) 0.0155(19) -0.0013(16) -0.0033(16) -0.0012(17)
C2 0.026(2) 0.025(2) 0.020(2) -0.0025(16) 0.0013(16) -0.0024(16)
C3 0.033(2) 0.026(2) 0.023(2) -0.0064(17) -0.0006(18) 0.0000(18)
C4 0.038(2) 0.025(2) 0.023(2) 0.0006(17) 0.0043(18) -0.0028(18)
C5 0.033(2) 0.027(2) 0.021(2) -0.0079(17) 0.0018(17) -0.0088(18)
C6 0.039(3) 0.029(2) 0.029(2) -0.0030(19) 0.003(2) -0.0109(19)
C7 0.033(2) 0.043(3) 0.034(3) -0.013(2) 0.008(2) -0.013(2)
C8 0.026(2) 0.042(3) 0.029(2) -0.009(2) 0.0015(18) -0.0018(19)
C9 0.031(2) 0.034(2) 0.021(2) -0.0048(18) -0.0031(18) -0.0037(19)
C10 0.031(2) 0.030(2) 0.017(2) -0.0050(17) 0.0016(17) 0.0000(18)
C11 0.024(2) 0.025(2) 0.021(2) -0.0035(17) -0.0021(16) 0.0012(16)
C12 0.031(2) 0.026(2) 0.018(2) -0.0048(16) -0.0054(17) -0.0018(17)
C13 0.032(2) 0.027(2) 0.031(2) -0.0008(18) -0.0014(19) -0.0030(18)
C14 0.034(2) 0.027(2) 0.029(2) 0.0033(18) -0.0041(19) 0.0016(18)
C15 0.024(2) 0.032(2) 0.022(2) -0.0022(17) -0.0041(17) 0.0007(17)
C16 0.025(2) 0.037(2) 0.020(2) 0.0001(18) -0.0038(17) -0.0027(18)
C17 0.028(2) 0.052(3) 0.018(2) -0.002(2) -0.0026(17) 0.006(2)
C18 0.028(2) 0.045(3) 0.024(2) -0.010(2) 0.0052(18) -0.009(2)
C19 0.033(2) 0.035(2) 0.019(2) -0.0010(18) 0.0000(18) -0.0060(19)
C20 0.023(2) 0.030(2) 0.0179(19) -0.0039(17) 0.0018(16) -0.0028(16)
C21 0.029(2) 0.033(2) 0.025(2) -0.0008(18) -0.0064(18) -0.0063(18)
C22 0.041(3) 0.036(3) 0.061(4) 0.007(3) -0.001(3) -0.007(2)
C23 0.051(4) 0.043(3) 0.076(5) 0.023(3) 0.000(3) -0.015(3)
C24 0.050(3) 0.074(4) 0.046(3) 0.010(3) 0.008(3) -0.023(3)
C25 0.036(3) 0.062(4) 0.035(3) -0.002(3) 0.006(2) -0.014(2)
C26 0.028(2) 0.038(3) 0.033(2) -0.011(2) 0.0015(19) -0.0089(19)
C27 0.044(3) 0.062(4) 0.029(3) -0.017(2) 0.001(2) 0.013(3)
C28 0.066(4) 0.050(3) 0.033(3) -0.026(2) -0.011(3) 0.015(3)
C29 0.058(3) 0.062(4) 0.025(3) -0.023(2) -0.012(2) 0.011(3)
C30 0.052(3) 0.054(3) 0.013(2) -0.003(2) -0.004(2) 0.009(2)
C31 0.043(3) 0.052(3) 0.024(2) 0.002(2) 0.016(2) -0.005(2)
C32 0.033(3) 0.061(3) 0.027(2) -0.012(2) 0.003(2) 0.001(2)
C33 0.025(2) 0.030(2) 0.019(2) -0.0044(17) -0.0019(16) 0.0006(17)
C34 0.030(2) 0.027(2) 0.018(2) -0.0046(17) -0.0039(17) -0.0008(17)
C35 0.034(2) 0.027(2) 0.028(2) -0.0026(18) -0.0023(18) 0.0020(18)
C36 0.036(3) 0.037(3) 0.028(2) 0.008(2) 0.002(2) 0.003(2)
C37 0.029(2) 0.039(3) 0.018(2) 0.0007(18) 0.0022(17) 0.0017(19)
C38 0.029(2) 0.053(3) 0.019(2) -0.002(2) 0.0006(18) -0.002(2)
C39 0.025(2) 0.068(4) 0.021(2) -0.011(2) -0.0002(18) -0.005(2)
C40 0.020(2) 0.059(3) 0.028(2) -0.015(2) 0.0015(18) -0.013(2)
C41 0.026(2) 0.038(3) 0.021(2) -0.0060(18) 0.0013(17) -0.0063(18)
C42 0.024(2) 0.038(2) 0.017(2) -0.0022(18) 0.0043(16) 0.0002(18)
C43 0.027(2) 0.027(2) 0.018(2) -0.0053(16) -0.0039(16) -0.0010(17)
C44 0.023(2) 0.025(2) 0.0188(19) -0.0041(16) 0.0011(16) -0.0071(16)
C45 0.020(2) 0.029(2) 0.029(2) -0.0063(18) -0.0043(17) -0.0007(17)
C46 0.024(2) 0.030(2) 0.030(2) 0.0003(18) -0.0004(18) -0.0011(17)
C47 0.033(2) 0.028(2) 0.023(2) -0.0063(18) 0.0034(18) -0.0064(18)
C48 0.039(3) 0.026(2) 0.033(2) -0.0051(19) 0.008(2) -0.0061(19)
C49 0.026(2) 0.040(3) 0.031(2) -0.005(2) 0.0057(18) -0.0138(19)
C50 0.023(2) 0.043(3) 0.025(2) -0.0103(19) 0.0025(17) -0.0039(18)
C51 0.028(2) 0.035(2) 0.022(2) -0.0064(18) -0.0028(17) 0.0002(18)
C52 0.028(2) 0.024(2) 0.019(2) -0.0040(16) -0.0002(16) -0.0031(16)
C53 0.025(2) 0.031(2) 0.025(2) -0.0063(18) -0.0016(17) -0.0055(17)
C54 0.035(3) 0.034(3) 0.036(3) -0.002(2) 0.006(2) -0.002(2)
C55 0.044(3) 0.030(3) 0.048(3) 0.002(2) 0.015(2) -0.007(2)
C56 0.044(3) 0.043(3) 0.038(3) -0.001(2) 0.014(2) -0.007(2)
C57 0.037(3) 0.039(3) 0.035(3) -0.009(2) 0.007(2) 0.002(2)
C58 0.027(2) 0.032(2) 0.028(2) -0.0046(18) 0.0004(18) -0.0062(18)
C59 0.028(2) 0.049(3) 0.031(2) -0.012(2) 0.0021(19) 0.011(2)
C60 0.050(3) 0.040(3) 0.028(2) -0.018(2) 0.003(2) 0.004(2)
C61 0.050(3) 0.044(3) 0.018(2) -0.012(2) -0.003(2) -0.002(2)
C62 0.040(3) 0.050(3) 0.0101(19) -0.0012(19) 0.0010(18) -0.002(2)
C63 0.035(3) 0.047(3) 0.025(2) -0.005(2) 0.015(2) -0.010(2)
C64 0.035(3) 0.058(3) 0.025(2) -0.013(2) 0.008(2) 0.000(2)
C65 0.054(8) 0.089(11) 0.159(17) -0.102(12) -0.001(9) -0.026(7)
Cl1 0.0602(8) 0.0397(7) 0.0439(7) 0.0019(5) -0.0238(6) -0.0203(6)
Cl2 0.0299(5) 0.0314(5) 0.0278(5) 0.0013(4) 0.0025(4) 0.0026(4)
Cl3 0.0423(6) 0.0375(6) 0.0304(6) -0.0062(5) -0.0046(5) -0.0151(5)
Cl4 0.0278(5) 0.0295(5) 0.0281(5) -0.0010(4) 0.0014(4) 0.0020(4)
Cl5 0.0928(15) 0.1215(19) 0.0655(12) -0.0100(12) 0.0201(11) -0.0292(13)
O1 0.0270(15) 0.0233(15) 0.0208(14) -0.0034(11) 0.0007(12) -0.0054(12)
O2 0.0289(15) 0.0261(15) 0.0232(15) -0.0051(12) -0.0094(12) 0.0001(12)
O3 0.0291(15) 0.0278(16) 0.0185(14) -0.0030(12) -0.0046(12) -0.0007(12)
O4 0.0192(14) 0.0245(15) 0.0246(15) -0.0044(12) 0.0018(11) -0.0038(11)
P1 0.0248(5) 0.0254(5) 0.0200(5) -0.0038(4) -0.0053(4) -0.0028(4)
P2 0.0240(5) 0.0248(5) 0.0171(5) -0.0035(4) -0.0016(4) -0.0031(4)
Ru1 0.0332(2) 0.0301(2) 0.0213(2) -0.00634(14) -0.00771(14) 0.00080(15)
Ru2 0.0277(2) 0.0285(2) 0.01791(19) -0.00510(13) -0.00223(13) -0.00140(14)

loop_
_atom_type_symbol
_atom_type_description
_atom_type_scat_dispersion_real
_atom_type_scat_dispersion_imag
_atom_type_scat_source
C C 0.0181 0.0091 'International Tables Vol C Tables 4.2.6.8 and 6.1.1.4'
H H 0.0000 0.0000 'International Tables Vol C Tables 4.2.6.8 and 6.1.1.4'
Cl Cl 0.3639 0.7018 'International Tables Vol C Tables 4.2.6.8 and 6.1.1.4'
O O 0.0492 0.0322 'International Tables Vol C Tables 4.2.6.8 and 6.1.1.4'
P P 0.2955 0.4335 'International Tables Vol C Tables 4.2.6.8 and 6.1.1.4'
Ru Ru 0.0552 3.2960 'International Tables Vol C Tables 4.2.6.8 and 6.1.1.4'

loop_
_geom_angle_atom_site_label_1
_geom_angle_atom_site_label_2
_geom_angle_atom_site_label_3
_geom_angle
_geom_angle_site_symmetry_1
_geom_angle_site_symmetry_3
C2 C1 C10 117.4(4) . .
C2 C1 C11 119.9(4) . .
C10 C1 C11 122.7(4) . .
C1 C2 O1 118.6(4) . .
C1 C2 C3 124.4(4) . .
O1 C2 C3 117.0(4) . .
C4 C3 C2 118.2(4) . .
C4 C3 H3 120.9 . .
C2 C3 H3 120.9 . .
C3 C4 C5 121.0(4) . .
C3 C4 H4 119.5 . .
C5 C4 H4 119.5 . .
C6 C5 C4 121.4(4) . .
C6 C5 C10 118.9(4) . .
C4 C5 C10 119.7(4) . .
C7 C6 C5 121.7(4) . .
C7 C6 H6 119.2 . .
C5 C6 H6 119.2 . .
C6 C7 C8 119.7(4) . .
C6 C7 H7 120.1 . .
C8 C7 H7 120.1 . .
C9 C8 C7 120.4(4) . .
C9 C8 H8 119.8 . .
C7 C8 H8 119.8 . .
C8 C9 C10 121.4(4) . .
C8 C9 H9 119.3 . .
C10 C9 H9 119.3 . .
C9 C10 C5 117.8(4) . .
C9 C10 C1 123.1(4) . .
C5 C10 C1 119.1(4) . .
C12 C11 C20 117.7(4) . .
C12 C11 C1 120.8(4) . .
C20 C11 C1 121.4(4) . .
C11 C12 O2 120.1(4) . .
C11 C12 C13 123.3(4) . .
O2 C12 C13 116.5(4) . .
C14 C13 C12 119.4(4) . .
C14 C13 H13 120.3 . .
C12 C13 H13 120.3 . .
C13 C14 C15 120.5(4) . .
C13 C14 H14 119.8 . .
C15 C14 H14 119.8 . .
C16 C15 C14 120.4(4) . .
C16 C15 C20 119.8(4) . .
C14 C15 C20 119.8(4) . .
C17 C16 C15 121.1(4) . .
C17 C16 H16 119.5 . .
C15 C16 H16 119.5 . .
C16 C17 C18 119.6(4) . .
C16 C17 H17 120.2 . .
C18 C17 H17 120.2 . .
C19 C18 C17 120.5(5) . .
C19 C18 H18 119.8 . .
C17 C18 H18 119.8 . .
C18 C19 C20 121.0(4) . .
C18 C19 H19 119.5 . .
C20 C19 H19 119.5 . .
C19 C20 C15 118.0(4) . .
C19 C20 C11 122.8(4) . .
C15 C20 C11 119.1(4) . .
C22 C21 C26 119.1(5) . .
C22 C21 P1 121.9(4) . .
C26 C21 P1 119.0(4) . .
C21 C22 C23 119.3(6) . .
C21 C22 H22 120.4 . .
C23 C22 H22 120.4 . .
C24 C23 C22 121.0(6) . .
C24 C23 H23 119.5 . .
C22 C23 H23 119.5 . .
C25 C24 C23 119.7(5) . .
C25 C24 H24 120.1 . .
C23 C24 H24 120.1 . .
C26 C25 C24 120.2(6) . .
C26 C25 H25 119.9 . .
C24 C25 H25 119.9 . .
C25 C26 C21 120.7(5) . .
C25 C26 H26 119.7 . .
C21 C26 H26 119.7 . .
C28 C27 C32 120.3(5) . .
C28 C27 Ru1 71.1(3) . .
C32 C27 Ru1 72.1(3) . .
C28 C27 H27 119.9 . .
C32 C27 H27 119.9 . .
Ru1 C27 H27 129.4 . .
C27 C28 C29 120.5(6) . .
C27 C28 Ru1 71.7(3) . .
C29 C28 Ru1 74.3(3) . .
C27 C28 H28 119.8 . .
C29 C28 H28 119.8 . .
Ru1 C28 H28 126.1 . .
C30 C29 C28 120.6(5) . .
C30 C29 Ru1 72.8(3) . .
C28 C29 Ru1 68.3(3) . .
C30 C29 H29 119.7 . .
C28 C29 H29 119.7 . .
Ru1 C29 H29 132.2 . .
C29 C30 C31 119.7(5) . .
C29 C30 Ru1 72.0(3) . .
C31 C30 Ru1 68.6(3) . .
C29 C30 H30 120.1 . .
C31 C30 H30 120.1 . .
Ru1 C30 H30 132.1 . .
C32 C31 C30 120.9(5) . .
C32 C31 Ru1 72.0(3) . .
C30 C31 Ru1 74.1(3) . .
C32 C31 H31 119.5 . .
C30 C31 H31 119.5 . .
Ru1 C31 H31 126.2 . .
C31 C32 C27 117.7(5) . .
C31 C32 Ru1 70.3(3) . .
C27 C32 Ru1 69.9(3) . .
C31 C32 H32 121.1 . .
C27 C32 H32 121.1 . .
Ru1 C32 H32 131.2 . .
C34 C33 C42 117.2(4) . .
C34 C33 C43 121.1(4) . .
C42 C33 C43 121.7(4) . .
C33 C34 C35 123.2(4) . .
C33 C34 O3 120.5(4) . .
C35 C34 O3 116.0(4) . .
C36 C35 C34 119.3(4) . .
C36 C35 H35 120.3 . .
C34 C35 H35 120.3 . .
C35 C36 C37 120.8(4) . .
C35 C36 H36 119.6 . .
C37 C36 H36 119.6 . .
C36 C37 C38 120.7(4) . .
C36 C37 C42 119.7(4) . .
C38 C37 C42 119.6(5) . .
C39 C38 C37 120.1(5) . .
C39 C38 H38 120.0 . .
C37 C38 H38 120.0 . .
C38 C39 C40 120.6(4) . .
C38 C39 H39 119.7 . .
C40 C39 H39 119.7 . .
C41 C40 C39 120.2(5) . .
C41 C40 H40 119.9 . .
C39 C40 H40 119.9 . .
C40 C41 C42 121.1(5) . .
C40 C41 H41 119.5 . .
C42 C41 H41 119.5 . .
C41 C42 C37 118.4(4) . .
C41 C42 C33 122.3(4) . .
C37 C42 C33 119.3(4) . .
C44 C43 C52 117.4(4) . .
C44 C43 C33 120.2(4) . .
C52 C43 C33 122.3(4) . .
C43 C44 O4 118.6(4) . .
C43 C44 C45 124.1(4) . .
O4 C44 C45 117.3(4) . .
C46 C45 C44 118.8(4) . .
C46 C45 H45 120.6 . .
C44 C45 H45 120.6 . .
C45 C46 C47 120.5(4) . .
C45 C46 H46 119.7 . .
C47 C46 H46 119.7 . .
C48 C47 C46 121.2(4) . .
C48 C47 C52 119.1(4) . .
C46 C47 C52 119.7(4) . .
C49 C48 C47 120.9(4) . .
C49 C48 H48 119.6 . .
C47 C48 H48 119.6 . .
C48 C49 C50 120.0(4) . .
C48 C49 H49 120.0 . .
C50 C49 H49 120.0 . .
C51 C50 C49 121.3(4) . .
C51 C50 H50 119.4 . .
C49 C50 H50 119.4 . .
C50 C51 C52 120.7(4) . .
C50 C51 H51 119.6 . .
C52 C51 H51 119.6 . .
C47 C52 C51 117.9(4) . .
C47 C52 C43 119.2(4) . .
C51 C52 C43 122.9(4) . .
C54 C53 C58 120.1(4) . .
C54 C53 P2 121.6(3) . .
C58 C53 P2 118.2(3) . .
C53 C54 C55 119.5(4) . .
C53 C54 H54 120.3 . .
C55 C54 H54 120.3 . .
C56 C55 C54 120.3(5) . .
C56 C55 H55 119.8 . .
C54 C55 H55 119.8 . .
C55 C56 C57 119.8(5) . .
C55 C56 H56 120.1 . .
C57 C56 H56 120.1 . .
C58 C57 C56 120.3(5) . .
C58 C57 H57 119.8 . .
C56 C57 H57 119.8 . .
C57 C58 C53 119.9(4) . .
C57 C58 H58 120.1 . .
C53 C58 H58 120.1 . .
C60 C59 C64 119.4(5) . .
C60 C59 Ru2 71.1(3) . .
C64 C59 Ru2 71.0(3) . .
C60 C59 H59 120.3 . .
C64 C59 H59 120.3 . .
Ru2 C59 H59 130.1 . .
C59 C60 C61 120.8(5) . .
C59 C60 Ru2 71.4(3) . .
C61 C60 Ru2 74.4(3) . .
C59 C60 H60 119.6 . .
C61 C60 H60 119.6 . .
Ru2 C60 H60 126.5 . .
C62 C61 C60 119.6(5) . .
C62 C61 Ru2 72.1(3) . .
C60 C61 Ru2 68.3(2) . .
C62 C61 H61 120.2 . .
C60 C61 H61 120.2 . .
Ru2 C61 H61 132.2 . .
C61 C62 C63 120.7(5) . .
C61 C62 Ru2 72.6(3) . .
C63 C62 Ru2 68.0(2) . .
C61 C62 H62 119.7 . .
C63 C62 H62 119.7 . .
Ru2 C62 H62 132.9 . .
C64 C63 C62 120.6(5) . .
C64 C63 Ru2 71.9(3) . .
C62 C63 Ru2 74.5(3) . .
C64 C63 H63 119.7 . .
C62 C63 H63 119.7 . .
Ru2 C63 H63 125.6 . .
C63 C64 C59 118.7(5) . .
C63 C64 Ru2 70.5(3) . .
C59 C64 Ru2 70.7(3) . .
C63 C64 H64 120.7 . .
C59 C64 H64 120.7 . .
Ru2 C64 H64 130.6 . .
Cl5 C65 Cl5 116.8(7) . 2_756
Cl5 C65 H65A 108.1 . .
Cl5 C65 H65A 108.1 2_756 .
Cl5 C65 H65B 108.1 . .
Cl5 C65 H65B 108.1 2_756 .
H65A C65 H65B 107.3 . .
C65 Cl5 C65 63.2(7) . 2_756
C2 O1 P1 115.3(3) . .
C12 O2 P1 122.6(3) . .
C34 O3 P2 122.7(3) . .
C44 O4 P2 116.2(3) . .
O2 P1 O1 102.57(16) . .
O2 P1 C21 106.91(19) . .
O1 P1 C21 97.25(19) . .
O2 P1 Ru1 109.21(12) . .
O1 P1 Ru1 118.23(11) . .
C21 P1 Ru1 120.64(15) . .
O3 P2 O4 102.94(15) . .
O3 P2 C53 107.37(18) . .
O4 P2 C53 96.73(18) . .
O3 P2 Ru2 108.62(11) . .
O4 P2 Ru2 118.14(11) . .
C53 P2 Ru2 121.11(14) . .
C28 Ru1 C27 37.3(2) . .
C28 Ru1 C31 79.7(2) . .
C27 Ru1 C31 67.9(2) . .
C28 Ru1 C32 67.8(2) . .
C27 Ru1 C32 38.0(2) . .
C31 Ru1 C32 37.7(2) . .
C28 Ru1 C29 37.4(2) . .
C27 Ru1 C29 66.8(2) . .
C31 Ru1 C29 65.8(2) . .
C32 Ru1 C29 78.8(2) . .
C28 Ru1 P1 119.86(15) . .
C27 Ru1 P1 95.00(14) . .
C31 Ru1 P1 121.86(15) . .
C32 Ru1 P1 95.55(13) . .
C29 Ru1 P1 157.03(15) . .
C28 Ru1 C30 66.1(2) . .
C27 Ru1 C30 78.9(2) . .
C31 Ru1 C30 37.3(2) . .
C32 Ru1 C30 67.3(2) . .
C29 Ru1 C30 35.2(2) . .
P1 Ru1 C30 159.08(16) . .
C28 Ru1 Cl1 90.38(19) . .
C27 Ru1 Cl1 117.77(18) . .
C31 Ru1 Cl1 151.81(15) . .
C32 Ru1 Cl1 155.75(15) . .
C29 Ru1 Cl1 90.33(18) . .
P1 Ru1 Cl1 85.99(4) . .
C30 Ru1 Cl1 114.64(16) . .
C28 Ru1 Cl2 155.60(15) . .
C27 Ru1 Cl2 153.78(17) . .
C31 Ru1 Cl2 90.11(14) . .
C32 Ru1 Cl2 115.86(15) . .
C29 Ru1 Cl2 118.23(14) . .
P1 Ru1 Cl2 84.37(4) . .
C30 Ru1 Cl2 92.42(14) . .
Cl1 Ru1 Cl2 88.38(5) . .
C63 Ru2 C60 80.0(2) . .
C63 Ru2 C59 68.2(2) . .
C60 Ru2 C59 37.45(19) . .
C63 Ru2 C64 37.57(19) . .
C60 Ru2 C64 68.2(2) . .
C59 Ru2 C64 38.3(2) . .
C63 Ru2 P2 118.63(14) . .
C60 Ru2 P2 121.32(14) . .
C59 Ru2 P2 94.70(13) . .
C64 Ru2 P2 93.41(13) . .
C63 Ru2 C62 37.41(19) . .
C60 Ru2 C62 65.87(19) . .
C59 Ru2 C62 78.74(18) . .
C64 Ru2 C62 67.01(18) . .
P2 Ru2 C62 155.90(14) . .
C63 Ru2 C61 66.31(19) . .
C60 Ru2 C61 37.32(18) . .
C59 Ru2 C61 67.05(18) . .
C64 Ru2 C61 79.18(19) . .
P2 Ru2 C61 158.62(13) . .
C62 Ru2 C61 35.28(19) . .
C63 Ru2 Cl3 154.93(14) . .
C60 Ru2 Cl3 89.23(15) . .
C59 Ru2 Cl3 115.11(15) . .
C64 Ru2 Cl3 153.34(15) . .
P2 Ru2 Cl3 86.32(4) . .
C62 Ru2 Cl3 117.54(14) . .
C61 Ru2 Cl3 91.47(14) . .
C63 Ru2 Cl4 91.13(14) . .
C60 Ru2 Cl4 152.94(14) . .
C59 Ru2 Cl4 156.52(15) . .
C64 Ru2 Cl4 118.23(15) . .
P2 Ru2 Cl4 85.41(4) . .
C62 Ru2 Cl4 91.62(13) . .
C61 Ru2 Cl4 115.82(13) . .
Cl3 Ru2 Cl4 88.35(4) . .

loop_
_geom_bond_atom_site_label_1
_geom_bond_atom_site_label_2
_geom_bond_distance
_geom_bond_site_symmetry_2
C1 C2 1.372(6) .
C1 C10 1.432(6) .
C1 C11 1.496(6) .
C2 O1 1.399(5) .
C2 C3 1.407(6) .
C3 C4 1.363(7) .
C3 H3 0.9500 .
C4 C5 1.420(7) .
C4 H4 0.9500 .
C5 C6 1.414(6) .
C5 C10 1.429(6) .
C6 C7 1.364(7) .
C6 H6 0.9500 .
C7 C8 1.405(7) .
C7 H7 0.9500 .
C8 C9 1.370(7) .
C8 H8 0.9500 .
C9 C10 1.421(6) .
C9 H9 0.9500 .
C11 C12 1.379(6) .
C11 C20 1.443(6) .
C12 O2 1.397(5) .
C12 C13 1.406(6) .
C13 C14 1.371(6) .
C13 H13 0.9500 .
C14 C15 1.419(7) .
C14 H14 0.9500 .
C15 C16 1.408(6) .
C15 C20 1.428(6) .
C16 C17 1.365(7) .
C16 H16 0.9500 .
C17 C18 1.411(7) .
C17 H17 0.9500 .
C18 C19 1.385(6) .
C18 H18 0.9500 .
C19 C20 1.403(6) .
C19 H19 0.9500 .
C21 C22 1.389(7) .
C21 C26 1.400(7) .
C21 P1 1.793(5) .
C22 C23 1.390(9) .
C22 H22 0.9500 .
C23 C24 1.378(10) .
C23 H23 0.9500 .
C24 C25 1.377(9) .
C24 H24 0.9500 .
C25 C26 1.374(7) .
C25 H25 0.9500 .
C26 H26 0.9500 .
C27 C28 1.397(8) .
C27 C32 1.435(8) .
C27 Ru1 2.190(5) .
C27 H27 0.9500 .
C28 C29 1.426(8) .
C28 Ru1 2.182(5) .
C28 H28 0.9500 .
C29 C30 1.369(8) .
C29 Ru1 2.260(5) .
C29 H29 0.9500 .
C30 C31 1.430(8) .
C30 Ru1 2.269(5) .
C30 H30 0.9500 .
C31 C32 1.427(7) .
C31 Ru1 2.196(5) .
C31 H31 0.9500 .
C32 Ru1 2.219(5) .
C32 H32 0.9500 .
C33 C34 1.379(6) .
C33 C42 1.443(6) .
C33 C43 1.488(6) .
C34 C35 1.408(6) .
C34 O3 1.412(5) .
C35 C36 1.365(7) .
C35 H35 0.9500 .
C36 C37 1.409(7) .
C36 H36 0.9500 .
C37 C38 1.411(6) .
C37 C42 1.427(6) .
C38 C39 1.379(8) .
C38 H38 0.9500 .
C39 C40 1.405(7) .
C39 H39 0.9500 .
C40 C41 1.371(6) .
C40 H40 0.9500 .
C41 C42 1.411(7) .
C41 H41 0.9500 .
C43 C44 1.377(6) .
C43 C52 1.433(6) .
C44 O4 1.397(5) .
C44 C45 1.400(6) .
C45 C46 1.365(6) .
C45 H45 0.9500 .
C46 C47 1.426(6) .
C46 H46 0.9500 .
C47 C48 1.425(7) .
C47 C52 1.426(6) .
C48 C49 1.361(7) .
C48 H48 0.9500 .
C49 C50 1.404(7) .
C49 H49 0.9500 .
C50 C51 1.357(7) .
C50 H50 0.9500 .
C51 C52 1.433(6) .
C51 H51 0.9500 .
C53 C54 1.384(7) .
C53 C58 1.396(6) .
C53 P2 1.804(4) .
C54 C55 1.404(7) .
C54 H54 0.9500 .
C55 C56 1.380(7) .
C55 H55 0.9500 .
C56 C57 1.390(7) .
C56 H56 0.9500 .
C57 C58 1.386(7) .
C57 H57 0.9500 .
C58 H58 0.9500 .
C59 C60 1.408(7) .
C59 C64 1.441(8) .
C59 Ru2 2.195(4) .
C59 H59 0.9500 .
C60 C61 1.430(7) .
C60 Ru2 2.191(5) .
C60 H60 0.9500 .
C61 C62 1.375(7) .
C61 Ru2 2.272(4) .
C61 H61 0.9500 .
C62 C63 1.428(7) .
C62 Ru2 2.266(4) .
C62 H62 0.9500 .
C63 C64 1.410(7) .
C63 Ru2 2.181(5) .
C63 H63 0.9500 .
C64 Ru2 2.198(5) .
C64 H64 0.9500 .
C65 Cl5 1.566(14) .
C65 Cl5 1.917(14) 2_756
C65 H65A 0.9900 .
C65 H65B 0.9900 .
Cl1 Ru1 2.3904(14) .
Cl2 Ru1 2.3980(11) .
Cl3 Ru2 2.3962(12) .
Cl4 Ru2 2.3989(10) .
Cl5 C65 1.917(14) 2_756
O1 P1 1.625(3) .
O2 P1 1.615(3) .
O3 P2 1.616(3) .
O4 P2 1.624(3) .
P1 Ru1 2.2659(11) .
P2 Ru2 2.2655(10) .

loop_
_geom_torsion_atom_site_label_1
_geom_torsion_atom_site_label_2
_geom_torsion_atom_site_label_3
_geom_torsion_atom_site_label_4
_geom_torsion
_geom_torsion_site_symmetry_1
_geom_torsion_site_symmetry_4
C10 C1 C2 O1 -174.2(4) . .
C11 C1 C2 O1 4.6(6) . .
C10 C1 C2 C3 5.9(6) . .
C11 C1 C2 C3 -175.4(4) . .
C1 C2 C3 C4 -2.6(7) . .
O1 C2 C3 C4 177.5(4) . .
C2 C3 C4 C5 -1.7(7) . .
C3 C4 C5 C6 -177.6(4) . .
C3 C4 C5 C10 2.3(7) . .
C4 C5 C6 C7 177.6(4) . .
C10 C5 C6 C7 -2.3(7) . .
C5 C6 C7 C8 0.1(7) . .
C6 C7 C8 C9 1.3(7) . .
C7 C8 C9 C10 -0.3(7) . .
C8 C9 C10 C5 -1.9(6) . .
C8 C9 C10 C1 -179.6(4) . .
C6 C5 C10 C9 3.2(6) . .
C4 C5 C10 C9 -176.7(4) . .
C6 C5 C10 C1 -179.0(4) . .
C4 C5 C10 C1 1.1(6) . .
C2 C1 C10 C9 172.7(4) . .
C11 C1 C10 C9 -6.0(7) . .
C2 C1 C10 C5 -4.9(6) . .
C11 C1 C10 C5 176.3(4) . .
C2 C1 C11 C12 -52.6(6) . .
C10 C1 C11 C12 126.1(5) . .
C2 C1 C11 C20 125.8(5) . .
C10 C1 C11 C20 -55.5(6) . .
C20 C11 C12 O2 -179.5(4) . .
C1 C11 C12 O2 -1.0(6) . .
C20 C11 C12 C13 4.2(6) . .
C1 C11 C12 C13 -177.3(4) . .
C11 C12 C13 C14 -2.2(7) . .
O2 C12 C13 C14 -178.5(4) . .
C12 C13 C14 C15 -0.9(7) . .
C13 C14 C15 C16 -177.4(4) . .
C13 C14 C15 C20 1.5(7) . .
C14 C15 C16 C17 177.6(4) . .
C20 C15 C16 C17 -1.4(7) . .
C15 C16 C17 C18 -1.3(7) . .
C16 C17 C18 C19 1.9(7) . .
C17 C18 C19 C20 0.2(7) . .
C18 C19 C20 C15 -2.8(6) . .
C18 C19 C20 C11 -178.9(4) . .
C16 C15 C20 C19 3.4(6) . .
C14 C15 C20 C19 -175.5(4) . .
C16 C15 C20 C11 179.6(4) . .
C14 C15 C20 C11 0.6(6) . .
C12 C11 C20 C19 172.6(4) . .
C1 C11 C20 C19 -5.9(6) . .
C12 C11 C20 C15 -3.4(6) . .
C1 C11 C20 C15 178.1(4) . .
C26 C21 C22 C23 0.4(8) . .
P1 C21 C22 C23 177.6(5) . .
C21 C22 C23 C24 0.7(10) . .
C22 C23 C24 C25 -1.6(11) . .
C23 C24 C25 C26 1.3(10) . .
C24 C25 C26 C21 -0.2(8) . .
C22 C21 C26 C25 -0.6(7) . .
P1 C21 C26 C25 -177.9(4) . .
C32 C27 C28 C29 -3.4(8) . .
Ru1 C27 C28 C29 -58.2(5) . .
C32 C27 C28 Ru1 54.8(4) . .
C27 C28 C29 C30 4.2(9) . .
Ru1 C28 C29 C30 -52.8(5) . .
C27 C28 C29 Ru1 57.0(5) . .
C28 C29 C30 C31 -0.4(8) . .
Ru1 C29 C30 C31 -51.2(4) . .
C28 C29 C30 Ru1 50.8(5) . .
C29 C30 C31 C32 -4.3(7) . .
Ru1 C30 C31 C32 -57.0(4) . .
C29 C30 C31 Ru1 52.7(5) . .
C30 C31 C32 C27 4.9(7) . .
Ru1 C31 C32 C27 -53.1(4) . .
C30 C31 C32 Ru1 58.0(4) . .
C28 C27 C32 C31 -1.1(7) . .
Ru1 C27 C32 C31 53.2(4) . .
C28 C27 C32 Ru1 -54.3(5) . .
C42 C33 C34 C35 8.1(6) . .
C43 C33 C34 C35 -172.7(4) . .
C42 C33 C34 O3 -178.4(4) . .
C43 C33 C34 O3 0.8(6) . .
C33 C34 C35 C36 -3.8(7) . .
O3 C34 C35 C36 -177.6(4) . .
C34 C35 C36 C37 -1.6(7) . .
C35 C36 C37 C38 -176.9(4) . .
C35 C36 C37 C42 2.2(7) . .
C36 C37 C38 C39 177.7(4) . .
C42 C37 C38 C39 -1.5(7) . .
C37 C38 C39 C40 -0.8(7) . .
C38 C39 C40 C41 1.5(7) . .
C39 C40 C41 C42 0.1(7) . .
C40 C41 C42 C37 -2.4(6) . .
C40 C41 C42 C33 179.3(4) . .
C36 C37 C42 C41 -176.1(4) . .
C38 C37 C42 C41 3.0(6) . .
C36 C37 C42 C33 2.3(6) . .
C38 C37 C42 C33 -178.6(4) . .
C34 C33 C42 C41 171.2(4) . .
C43 C33 C42 C41 -8.1(6) . .
C34 C33 C42 C37 -7.1(6) . .
C43 C33 C42 C37 173.6(4) . .
C34 C33 C43 C44 -52.6(6) . .
C42 C33 C43 C44 126.6(4) . .
C34 C33 C43 C52 126.0(5) . .
C42 C33 C43 C52 -54.8(6) . .
C52 C43 C44 O4 -175.0(4) . .
C33 C43 C44 O4 3.6(6) . .
C52 C43 C44 C45 4.6(6) . .
C33 C43 C44 C45 -176.7(4) . .
C43 C44 C45 C46 -1.6(7) . .
O4 C44 C45 C46 178.0(4) . .
C44 C45 C46 C47 -1.1(7) . .
C45 C46 C47 C48 -177.6(4) . .
C45 C46 C47 C52 0.6(7) . .
C46 C47 C48 C49 177.2(4) . .
C52 C47 C48 C49 -1.0(7) . .
C47 C48 C49 C50 -1.4(7) . .
C48 C49 C50 C51 2.2(7) . .
C49 C50 C51 C52 -0.5(7) . .
C48 C47 C52 C51 2.6(6) . .
C46 C47 C52 C51 -175.7(4) . .
C48 C47 C52 C43 -179.3(4) . .
C46 C47 C52 C43 2.5(6) . .
C50 C51 C52 C47 -1.8(6) . .
C50 C51 C52 C43 -179.9(4) . .
C44 C43 C52 C47 -4.9(6) . .
C33 C43 C52 C47 176.5(4) . .
C44 C43 C52 C51 173.1(4) . .
C33 C43 C52 C51 -5.5(6) . .
C58 C53 C54 C55 2.5(7) . .
P2 C53 C54 C55 178.7(4) . .
C53 C54 C55 C56 -1.8(9) . .
C54 C55 C56 C57 0.3(9) . .
C55 C56 C57 C58 0.4(9) . .
C56 C57 C58 C53 0.3(8) . .
C54 C53 C58 C57 -1.8(7) . .
P2 C53 C58 C57 -178.1(4) . .
C64 C59 C60 C61 -4.0(7) . .
Ru2 C59 C60 C61 -57.9(4) . .
C64 C59 C60 Ru2 54.0(4) . .
C59 C60 C61 C62 3.8(7) . .
Ru2 C60 C61 C62 -52.8(4) . .
C59 C60 C61 Ru2 56.5(4) . .
C60 C61 C62 C63 0.9(7) . .
Ru2 C61 C62 C63 -50.1(4) . .
C60 C61 C62 Ru2 51.0(4) . .
C61 C62 C63 C64 -5.4(7) . .
Ru2 C62 C63 C64 -57.5(4) . .
C61 C62 C63 Ru2 52.1(4) . .
C62 C63 C64 C59 5.1(6) . .
Ru2 C63 C64 C59 -53.7(4) . .
C62 C63 C64 Ru2 58.8(4) . .
C60 C59 C64 C63 -0.5(7) . .
Ru2 C59 C64 C63 53.6(4) . .
C60 C59 C64 Ru2 -54.1(4) . .
Cl5 C65 Cl5 C65 0.000(1) 2_756 2_756
C1 C2 O1 P1 76.1(4) . .
C3 C2 O1 P1 -103.9(4) . .
C11 C12 O2 P1 66.7(5) . .
C13 C12 O2 P1 -116.9(4) . .
C33 C34 O3 P2 64.9(5) . .
C35 C34 O3 P2 -121.2(4) . .
C43 C44 O4 P2 76.1(4) . .
C45 C44 O4 P2 -103.5(4) . .
C12 O2 P1 O1 -31.2(3) . .
C12 O2 P1 C21 70.5(4) . .
C12 O2 P1 Ru1 -157.5(3) . .
C2 O1 P1 O2 -58.5(3) . .
C2 O1 P1 C21 -167.7(3) . .
C2 O1 P1 Ru1 61.7(3) . .
C22 C21 P1 O2 27.8(5) . .
C26 C21 P1 O2 -155.0(3) . .
C22 C21 P1 O1 133.4(4) . .
C26 C21 P1 O1 -49.4(4) . .
C22 C21 P1 Ru1 -97.6(4) . .
C26 C21 P1 Ru1 79.6(4) . .
C34 O3 P2 O4 -31.5(3) . .
C34 O3 P2 C53 69.9(4) . .
C34 O3 P2 Ru2 -157.6(3) . .
C44 O4 P2 O3 -57.2(3) . .
C44 O4 P2 C53 -166.8(3) . .
C44 O4 P2 Ru2 62.5(3) . .
C54 C53 P2 O3 26.6(4) . .
C58 C53 P2 O3 -157.2(3) . .
C54 C53 P2 O4 132.4(4) . .
C58 C53 P2 O4 -51.4(4) . .
C54 C53 P2 Ru2 -98.8(4) . .
C58 C53 P2 Ru2 77.4(4) . .
C29 C28 Ru1 C27 130.4(6) . .
C27 C28 Ru1 C31 -67.0(4) . .
C29 C28 Ru1 C31 63.4(4) . .
C27 C28 Ru1 C32 -29.5(4) . .
C29 C28 Ru1 C32 100.9(4) . .
C27 C28 Ru1 C29 -130.4(6) . .
C27 C28 Ru1 P1 53.9(4) . .
C29 C28 Ru1 P1 -175.6(3) . .
C27 C28 Ru1 C30 -103.5(4) . .
C29 C28 Ru1 C30 26.9(4) . .
C27 C28 Ru1 Cl1 139.5(3) . .
C29 C28 Ru1 Cl1 -90.0(4) . .
C27 C28 Ru1 Cl2 -133.5(4) . .
C29 C28 Ru1 Cl2 -3.1(7) . .
C32 C27 Ru1 C28 -132.1(5) . .
C28 C27 Ru1 C31 102.3(4) . .
C32 C27 Ru1 C31 -29.8(3) . .
C28 C27 Ru1 C32 132.1(5) . .
C28 C27 Ru1 C29 30.2(4) . .
C32 C27 Ru1 C29 -101.9(4) . .
C28 C27 Ru1 P1 -135.3(3) . .
C32 C27 Ru1 P1 92.6(3) . .
C28 C27 Ru1 C30 64.9(4) . .
C32 C27 Ru1 C30 -67.2(3) . .
C28 C27 Ru1 Cl1 -47.2(4) . .
C32 C27 Ru1 Cl1 -179.3(2) . .
C28 C27 Ru1 Cl2 137.3(4) . .
C32 C27 Ru1 Cl2 5.2(5) . .
C32 C31 Ru1 C28 67.0(3) . .
C30 C31 Ru1 C28 -63.9(3) . .
C32 C31 Ru1 C27 30.0(3) . .
C30 C31 Ru1 C27 -100.8(3) . .
C30 C31 Ru1 C32 -130.9(5) . .
C32 C31 Ru1 C29 103.5(3) . .
C30 C31 Ru1 C29 -27.3(3) . .
C32 C31 Ru1 P1 -51.9(3) . .
C30 C31 Ru1 P1 177.3(2) . .
C32 C31 Ru1 C30 130.9(5) . .
C32 C31 Ru1 Cl1 137.9(3) . .
C30 C31 Ru1 Cl1 7.1(5) . .
C32 C31 Ru1 Cl2 -135.3(3) . .
C30 C31 Ru1 Cl2 93.9(3) . .
C31 C32 Ru1 C28 -102.1(3) . .
C27 C32 Ru1 C28 29.0(3) . .
C31 C32 Ru1 C27 -131.1(5) . .
C27 C32 Ru1 C31 131.1(5) . .
C31 C32 Ru1 C29 -64.7(3) . .
C27 C32 Ru1 C29 66.5(3) . .
C31 C32 Ru1 P1 137.8(3) . .
C27 C32 Ru1 P1 -91.0(3) . .
C31 C32 Ru1 C30 -29.8(3) . .
C27 C32 Ru1 C30 101.3(3) . .
C31 C32 Ru1 Cl1 -129.6(3) . .
C27 C32 Ru1 Cl1 1.5(5) . .
C31 C32 Ru1 Cl2 51.4(3) . .
C27 C32 Ru1 Cl2 -177.4(2) . .
C30 C29 Ru1 C28 134.1(6) . .
C30 C29 Ru1 C27 104.0(4) . .
C28 C29 Ru1 C27 -30.1(4) . .
C30 C29 Ru1 C31 28.9(3) . .
C28 C29 Ru1 C31 -105.3(4) . .
C30 C29 Ru1 C32 66.2(4) . .
C28 C29 Ru1 C32 -68.0(4) . .
C30 C29 Ru1 P1 143.9(4) . .
C28 C29 Ru1 P1 9.7(7) . .
C28 C29 Ru1 C30 -134.1(6) . .
C30 C29 Ru1 Cl1 -135.7(3) . .
C28 C29 Ru1 Cl1 90.2(4) . .
C30 C29 Ru1 Cl2 -47.3(4) . .
C28 C29 Ru1 Cl2 178.5(3) . .
O2 P1 Ru1 C28 -17.7(3) . .
O1 P1 Ru1 C28 -134.3(2) . .
C21 P1 Ru1 C28 106.7(3) . .
O2 P1 Ru1 C27 11.7(2) . .
O1 P1 Ru1 C27 -104.9(2) . .
C21 P1 Ru1 C27 136.1(3) . .
O2 P1 Ru1 C31 78.8(2) . .
O1 P1 Ru1 C31 -37.9(2) . .
C21 P1 Ru1 C31 -156.8(2) . .
O2 P1 Ru1 C32 49.90(19) . .
O1 P1 Ru1 C32 -66.8(2) . .
C21 P1 Ru1 C32 174.3(2) . .
O2 P1 Ru1 C29 -24.5(5) . .
O1 P1 Ru1 C29 -141.1(5) . .
C21 P1 Ru1 C29 99.9(5) . .
O2 P1 Ru1 C30 83.4(4) . .
O1 P1 Ru1 C30 -33.2(4) . .
C21 P1 Ru1 C30 -152.2(4) . .
O2 P1 Ru1 Cl1 -105.82(13) . .
O1 P1 Ru1 Cl1 137.53(13) . .
C21 P1 Ru1 Cl1 18.54(19) . .
O2 P1 Ru1 Cl2 165.42(13) . .
O1 P1 Ru1 Cl2 48.76(13) . .
C21 P1 Ru1 Cl2 -70.22(19) . .
C29 C30 Ru1 C28 -28.5(4) . .
C31 C30 Ru1 C28 104.9(4) . .
C29 C30 Ru1 C27 -65.3(4) . .
C31 C30 Ru1 C27 68.1(3) . .
C29 C30 Ru1 C31 -133.4(5) . .
C29 C30 Ru1 C32 -103.3(4) . .
C31 C30 Ru1 C32 30.1(3) . .
C31 C30 Ru1 C29 133.4(5) . .
C29 C30 Ru1 P1 -139.9(4) . .
C31 C30 Ru1 P1 -6.5(6) . .
C29 C30 Ru1 Cl1 50.3(4) . .
C31 C30 Ru1 Cl1 -176.3(3) . .
C29 C30 Ru1 Cl2 139.6(3) . .
C31 C30 Ru1 Cl2 -87.0(3) . .
C64 C63 Ru2 C60 67.1(3) . .
C62 C63 Ru2 C60 -63.1(3) . .
C64 C63 Ru2 C59 30.0(3) . .
C62 C63 Ru2 C59 -100.2(3) . .
C62 C63 Ru2 C64 -130.2(5) . .
C64 C63 Ru2 P2 -53.2(3) . .
C62 C63 Ru2 P2 176.6(2) . .
C64 C63 Ru2 C62 130.2(5) . .
C64 C63 Ru2 C61 103.5(3) . .
C62 C63 Ru2 C61 -26.7(3) . .
C64 C63 Ru2 Cl3 132.9(3) . .
C62 C63 Ru2 Cl3 2.7(5) . .
C64 C63 Ru2 Cl4 -138.6(3) . .
C62 C63 Ru2 Cl4 91.2(3) . .
C59 C60 Ru2 C63 -67.1(3) . .
C61 C60 Ru2 C63 63.8(3) . .
C61 C60 Ru2 C59 130.9(5) . .
C59 C60 Ru2 C64 -29.8(3) . .
C61 C60 Ru2 C64 101.1(4) . .
C59 C60 Ru2 P2 50.5(3) . .
C61 C60 Ru2 P2 -178.7(3) . .
C59 C60 Ru2 C62 -103.5(3) . .
C61 C60 Ru2 C62 27.4(3) . .
C59 C60 Ru2 C61 -130.9(5) . .
C59 C60 Ru2 Cl3 135.7(3) . .
C61 C60 Ru2 Cl3 -93.4(3) . .
C59 C60 Ru2 Cl4 -139.5(3) . .
C61 C60 Ru2 Cl4 -8.6(6) . .
C60 C59 Ru2 C63 102.4(3) . .
C64 C59 Ru2 C63 -29.5(3) . .
C64 C59 Ru2 C60 -131.8(4) . .
C60 C59 Ru2 C64 131.8(4) . .
C60 C59 Ru2 P2 -138.6(3) . .
C64 C59 Ru2 P2 89.6(3) . .
C60 C59 Ru2 C62 64.8(3) . .
C64 C59 Ru2 C62 -67.0(3) . .
C60 C59 Ru2 C61 29.8(3) . .
C64 C59 Ru2 C61 -102.0(3) . .
C60 C59 Ru2 Cl3 -50.5(3) . .
C64 C59 Ru2 Cl3 177.7(2) . .
C60 C59 Ru2 Cl4 132.1(3) . .
C64 C59 Ru2 Cl4 0.3(5) . .
C59 C64 Ru2 C63 131.5(4) . .
C63 C64 Ru2 C60 -102.3(3) . .
C59 C64 Ru2 C60 29.2(3) . .
C63 C64 Ru2 C59 -131.5(4) . .
C63 C64 Ru2 P2 135.2(3) . .
C59 C64 Ru2 P2 -93.3(3) . .
C63 C64 Ru2 C62 -30.3(3) . .
C59 C64 Ru2 C62 101.2(3) . .
C63 C64 Ru2 C61 -65.0(3) . .
C59 C64 Ru2 C61 66.5(3) . .
C63 C64 Ru2 Cl3 -136.2(3) . .
C59 C64 Ru2 Cl3 -4.7(5) . .
C63 C64 Ru2 Cl4 48.6(3) . .
C59 C64 Ru2 Cl4 -179.9(2) . .
O3 P2 Ru2 C63 74.1(2) . .
O4 P2 Ru2 C63 -42.5(2) . .
C53 P2 Ru2 C63 -161.1(2) . .
O3 P2 Ru2 C60 -21.7(2) . .
O4 P2 Ru2 C60 -138.3(2) . .
C53 P2 Ru2 C60 103.2(2) . .
O3 P2 Ru2 C59 6.41(19) . .
O4 P2 Ru2 C59 -110.21(19) . .
C53 P2 Ru2 C59 131.2(2) . .
O3 P2 Ru2 C64 44.78(19) . .
O4 P2 Ru2 C64 -71.84(19) . .
C53 P2 Ru2 C64 169.6(2) . .
O3 P2 Ru2 C62 79.2(3) . .
O4 P2 Ru2 C62 -37.4(3) . .
C53 P2 Ru2 C62 -156.0(4) . .
O3 P2 Ru2 C61 -23.9(4) . .
O4 P2 Ru2 C61 -140.5(4) . .
C53 P2 Ru2 C61 100.9(4) . .
O3 P2 Ru2 Cl3 -108.51(13) . .
O4 P2 Ru2 Cl3 134.87(13) . .
C53 P2 Ru2 Cl3 16.32(18) . .
O3 P2 Ru2 Cl4 162.85(13) . .
O4 P2 Ru2 Cl4 46.23(13) . .
C53 P2 Ru2 Cl4 -72.31(18) . .
C61 C62 Ru2 C63 -134.7(5) . .
C61 C62 Ru2 C60 -28.9(3) . .
C63 C62 Ru2 C60 105.8(3) . .
C61 C62 Ru2 C59 -66.0(3) . .
C63 C62 Ru2 C59 68.7(3) . .
C61 C62 Ru2 C64 -104.3(3) . .
C63 C62 Ru2 C64 30.4(3) . .
C61 C62 Ru2 P2 -142.1(3) . .
C63 C62 Ru2 P2 -7.4(5) . .
C63 C62 Ru2 C61 134.7(5) . .
C61 C62 Ru2 Cl3 46.6(3) . .
C63 C62 Ru2 Cl3 -178.7(3) . .
C61 C62 Ru2 Cl4 135.6(3) . .
C63 C62 Ru2 Cl4 -89.7(3) . .
C62 C61 Ru2 C63 28.2(3) . .
C60 C61 Ru2 C63 -105.2(4) . .
C62 C61 Ru2 C60 133.3(5) . .
C62 C61 Ru2 C59 103.4(4) . .
C60 C61 Ru2 C59 -29.9(3) . .
C62 C61 Ru2 C64 65.3(3) . .
C60 C61 Ru2 C64 -68.1(3) . .
C62 C61 Ru2 P2 136.5(3) . .
C60 C61 Ru2 P2 3.2(6) . .
C60 C61 Ru2 C62 -133.3(5) . .
C62 C61 Ru2 Cl3 -139.9(3) . .
C60 C61 Ru2 Cl3 86.8(3) . .
C62 C61 Ru2 Cl4 -51.0(3) . .
C60 C61 Ru2 Cl4 175.7(3) . .
